data_7062475
loop_
_publ_author_name
'Zhao, Guo-Hui'
'Zhang, Shi-Hui'
'Yi, Cheng'
'Liu, Tao'
'Meng, Yin-Shan'

_publ_section_title
;
 Construction of spin crossover-fluorescence bifunctional iron(ii)
 complexes with modified bis(pyrazole)pyridine ligands
;
_journal_issue 23
_journal_name_full 'New Journal of Chemistry'
_journal_page_first 10967
_journal_page_last 10972
_journal_paper_doi 10.1039/D3NJ01431B
_journal_volume 47
_journal_year 2023
_chemical_formula_moiety 'C42 H30 Fe N10, 2(Cl O4)'
_chemical_formula_sum 'C42 H30 Cl2 Fe N10 O8'
_chemical_formula_weight 929.51
_space_group_crystal_system orthorhombic
_space_group_IT_number 54
_space_group_name_Hall '-P 2a 2ac'
_space_group_name_H-M_alt 'P c c a'
_atom_sites_solution_hydrogens geom
_atom_sites_solution_primary dual
_audit_creation_date 2023-05-02
_audit_creation_method
;
Olex2 1.5
(compiled 2023.03.06 svn.rbb2c1857 for OlexSys, GUI svn.r6748)
;
_audit_update_record
;
2023-05-02 deposited with the CCDC.	2023-05-09 downloaded from the CCDC.
;
_cell_angle_alpha 90
_cell_angle_beta 90
_cell_angle_gamma 90
_cell_formula_units_Z 4
_cell_length_a 22.6912(18)
_cell_length_b 11.9055(10)
_cell_length_c 14.9444(18)
_cell_measurement_reflns_used 2155
_cell_measurement_temperature 399.99(10)
_cell_measurement_theta_max 23.0350
_cell_measurement_theta_min 1.7790
_cell_volume 4037.2(7)
_computing_cell_refinement 'CrysAlisPro 1.171.40.61a (Rigaku OD, 2019)'
_computing_data_collection 'CrysAlisPro 1.171.40.61a (Rigaku OD, 2019)'
_computing_data_reduction 'CrysAlisPro 1.171.40.61a (Rigaku OD, 2019)'
_computing_molecular_graphics 'Olex2 1.5 (Dolomanov et al., 2009)'
_computing_publication_material 'Olex2 1.5 (Dolomanov et al., 2009)'
_computing_structure_refinement 'SHELXL 2016/6 (Sheldrick, 2015)'
_computing_structure_solution 'SHELXT 2014/5 (Sheldrick, 2014)'
_diffrn_ambient_environment air
_diffrn_ambient_temperature 399.99(10)
_diffrn_detector 'Hybrid Pixel Array Detector'
_diffrn_detector_area_resol_mean 10.0000
_diffrn_detector_type HyPix
_diffrn_measured_fraction_theta_full 0.999
_diffrn_measured_fraction_theta_max 0.999
_diffrn_measurement_details
;
List of Runs (angles in degrees, time in seconds):

  # Type    Start    End  Width  t~exp~   \w     \q     \k     \f   Frames
#--------------------------------------------------------------------------
  1  \w    -26.00  28.00   0.50   14.68    --    9.48  95.00 131.00  108
  2  \w     13.00  63.00   0.50   14.68    --    9.48  45.00  26.00  100
  3  \w    -43.00  34.00   0.50   14.68    --  -11.20  89.00-125.00  154
;
_diffrn_measurement_device 'four-circle diffractometer'
_diffrn_measurement_device_type 'XtaLAB Synergy R, DW system, HyPix'
_diffrn_measurement_method '\w scans'
_diffrn_orient_matrix_type 'CrysAlisPro convention (1999,Acta A55,543-557)'
_diffrn_orient_matrix_UB_11 0.0282944000
_diffrn_orient_matrix_UB_12 -0.0216417000
_diffrn_orient_matrix_UB_13 -0.0103903000
_diffrn_orient_matrix_UB_21 -0.0014777000
_diffrn_orient_matrix_UB_22 0.0252691000
_diffrn_orient_matrix_UB_23 -0.0429019000
_diffrn_orient_matrix_UB_31 0.0132025000
_diffrn_orient_matrix_UB_32 0.0494028000
_diffrn_orient_matrix_UB_33 0.0174793000
_diffrn_radiation_monochromator mirror
_diffrn_radiation_probe x-ray
_diffrn_radiation_type 'Mo K\a'
_diffrn_radiation_wavelength 0.71073
_diffrn_reflns_av_R_equivalents 0.1253
_diffrn_reflns_av_unetI/netI 0.0973
_diffrn_reflns_Laue_measured_fraction_full 0.999
_diffrn_reflns_Laue_measured_fraction_max 0.999
_diffrn_reflns_limit_h_max 23
_diffrn_reflns_limit_h_min -26
_diffrn_reflns_limit_k_max 12
_diffrn_reflns_limit_k_min -14
_diffrn_reflns_limit_l_max 17
_diffrn_reflns_limit_l_min -14
_diffrn_reflns_number 17163
_diffrn_reflns_point_group_measured_fraction_full 0.999
_diffrn_reflns_point_group_measured_fraction_max 0.999
_diffrn_reflns_theta_full 24.999
_diffrn_reflns_theta_max 24.999
_diffrn_reflns_theta_min 1.710
_diffrn_source 'Rotating-anode X-ray tube'
_diffrn_source_type 'Rigaku (Mo) X-ray Source'
_exptl_absorpt_coefficient_mu 0.575
_exptl_absorpt_correction_T_max 1.00000
_exptl_absorpt_correction_T_min 0.90889
_exptl_absorpt_correction_type multi-scan
_exptl_absorpt_process_details
;
CrysAlisPro 1.171.40.61a (Rigaku Oxford Diffraction, 2019)
Empirical absorption correction using spherical harmonics,
 implemented in SCALE3 ABSPACK scaling algorithm.
;
_exptl_crystal_colour 'dull dark red'
_exptl_crystal_colour_lustre dull
_exptl_crystal_colour_modifier dark
_exptl_crystal_colour_primary red
_exptl_crystal_density_diffrn 1.529
_exptl_crystal_description needle
_exptl_crystal_F_000 1904
_exptl_crystal_size_max 0.3
_exptl_crystal_size_mid 0.2
_exptl_crystal_size_min 0.15
_refine_diff_density_max 0.320
_refine_diff_density_min -0.333
_refine_diff_density_rms 0.054
_refine_ls_extinction_method none
_refine_ls_goodness_of_fit_ref 1.086
_refine_ls_hydrogen_treatment constr
_refine_ls_matrix_type full
_refine_ls_number_parameters 307
_refine_ls_number_reflns 3557
_refine_ls_number_restraints 60
_refine_ls_restrained_S_all 1.093
_refine_ls_R_factor_all 0.2130
_refine_ls_R_factor_gt 0.1030
_refine_ls_shift/su_max 0.000
_refine_ls_shift/su_mean 0.000
_refine_ls_structure_factor_coef Fsqd
_refine_ls_weighting_details 'w=1/[\s^2^(Fo^2^)+(0.0251P)^2^+12.4501P] where P=(Fo^2^+2Fc^2^)/3'
_refine_ls_weighting_scheme calc
_refine_ls_wR_factor_gt 0.1437
_refine_ls_wR_factor_ref 0.1805
_reflns_Friedel_coverage 0.000
_reflns_number_gt 1664
_reflns_number_total 3557
_reflns_threshold_expression 'I > 2\s(I)'
_cod_data_source_file d3nj01431b2.cif
_cod_data_source_block 1_CCDC1
_cod_depositor_comments 'Adding full bibliography for 7062474--7062476.cif.'
_cod_database_code 7062475
_shelx_shelxl_version_number 2016/6
_chemical_oxdiff_formula FeC40S2N6H18Cl4O2
_chemical_oxdiff_usercomment MYS-2-400K
_shelx_space_group_comment
;
The symmetry employed for this shelxl refinement is uniquely defined
by the following loop, which should always be used as a source of
symmetry information in preference to the above space-group names.
They are only intended as comments.
;
_shelx_estimated_absorpt_t_max 0.919
_shelx_estimated_absorpt_t_min 0.846
_olex2_refinement_description
;
1. Fixed Uiso
 At 1.2 times of:
  All C(H) groups
2. Uiso/Uaniso restraints and constraints
O4 \\sim Cl2 \\sim O6 \\sim O3 \\sim O5: within 3A with sigma of 0.01 and sigma
for terminal atoms of 0.02 within 3A
Uanis(O2) = Uanis(O2A)
3. Others
 Fixed Sof: O2(0.5) O4(0.5) O6(0.5) O3(0.5) O5(0.5) O2A(0.5)
4.a Aromatic/amide H refined with riding coordinates:
 C10(H10), C19(H19), C17(H17), C12(H12), C5(H5), C15(H15), C18(H18), C1(H1),
 C3(H3), C20(H20), C4(H4), C21(H21), C16(H16), C6(H6), C9(H9)
;
_olex2_submission_special_instructions 'No special instructions were received'
_oxdiff_exptl_absorpt_empirical_details
;
Empirical correction (ABSPACK) includes:
- Absorption correction using spherical harmonics
- Frame scaling
;
_oxdiff_exptl_absorpt_empirical_full_max 1.235
_oxdiff_exptl_absorpt_empirical_full_min 0.889

loop_
_space_group_symop_operation_xyz
'x, y, z'
'-x+1/2, -y, z'
'-x, y, -z+1/2'
'x+1/2, -y, -z+1/2'
'-x, -y, -z'
'x-1/2, y, -z'
'x, -y, z-1/2'
'-x-1/2, y, z-1/2'

loop_
_atom_site_label
_atom_site_type_symbol
_atom_site_fract_x
_atom_site_fract_y
_atom_site_fract_z
_atom_site_U_iso_or_equiv
_atom_site_adp_type
_atom_site_occupancy
_atom_site_site_symmetry_order
_atom_site_calc_flag
_atom_site_refinement_flags_posn
_atom_site_refinement_flags_adp
_atom_site_refinement_flags_occupancy
_atom_site_disorder_assembly
_atom_site_disorder_group
Fe1 Fe 0.750000 0.000000 0.37266(11) 0.0633(5) Uani 1 2 d S T P . .
N1 N 0.6861(2) 0.1220(5) 0.3768(4) 0.0609(15) Uani 1 1 d . . . . .
N4 N 0.7382(3) 0.2103(5) 0.2697(5) 0.0725(19) Uani 1 1 d . . . . .
N2 N 0.7762(3) 0.1196(6) 0.2765(5) 0.077(2) Uani 1 1 d . . . . .
N5 N 0.6431(3) 0.0157(5) 0.4839(4) 0.0677(17) Uani 1 1 d . . . . .
N3 N 0.6897(3) -0.0550(5) 0.4705(5) 0.0733(19) Uani 1 1 d . . . . .
C14 C 0.6407(3) 0.1129(6) 0.4331(5) 0.060(2) Uani 1 1 d . . . . .
C10 C 0.4448(3) 0.4018(8) 0.3804(6) 0.097(3) Uani 1 1 d . . . . .
H10 H 0.406851 0.372386 0.382434 0.117 Uiso 1 1 calc R U . . .
C19 C 0.6825(4) -0.1366(8) 0.5286(7) 0.094(3) Uani 1 1 d . . . . .
H19 H 0.707903 -0.197457 0.534692 0.113 Uiso 1 1 calc R U . . .
C11 C 0.5995(3) 0.2847(7) 0.3833(6) 0.068(2) Uani 1 1 d . . . . .
C17 C 0.8104(5) 0.2422(10) 0.1761(7) 0.111(4) Uani 1 1 d . . . . .
H17 H 0.834492 0.275256 0.133153 0.133 Uiso 1 1 calc R U . . .
C12 C 0.6464(3) 0.2953(6) 0.3227(5) 0.067(2) Uani 1 1 d . . . . .
H12 H 0.649257 0.355845 0.283606 0.081 Uiso 1 1 calc R U . . .
C5 C 0.6227(4) 0.6501(8) 0.3808(6) 0.096(3) Uani 1 1 d . . . . .
H5 H 0.659938 0.682276 0.385697 0.115 Uiso 1 1 calc R U . . .
C15 C 0.5973(3) 0.1924(7) 0.4390(5) 0.069(2) Uani 1 1 d . . . . .
H15 H 0.566788 0.184384 0.479967 0.083 Uiso 1 1 calc R U . . .
C18 C 0.8196(4) 0.1398(9) 0.2202(7) 0.103(3) Uani 1 1 d . . . . .
H18 H 0.851743 0.092811 0.211032 0.124 Uiso 1 1 calc R U . . .
C13 C 0.6880(3) 0.2109(7) 0.3243(6) 0.069(2) Uani 1 1 d . . . . .
C1 C 0.4525(4) 0.5127(9) 0.3735(6) 0.096(3) Uani 1 1 d . . . . .
H1 H 0.419791 0.559551 0.369127 0.115 Uiso 1 1 calc R U . . .
C7 C 0.5595(3) 0.4852(6) 0.3781(5) 0.069(2) Uani 1 1 d . . . . .
C3 C 0.5194(5) 0.6745(8) 0.3665(7) 0.103(3) Uani 1 1 d . . . . .
H3 H 0.487292 0.722292 0.359913 0.124 Uiso 1 1 calc R U . . .
C8 C 0.5498(4) 0.3690(6) 0.3823(6) 0.073(2) Uani 1 1 d . . . . .
C20 C 0.6324(5) -0.1201(9) 0.5793(7) 0.108(3) Uani 1 1 d . . . . .
H20 H 0.618555 -0.165800 0.625190 0.130 Uiso 1 1 calc R U . . .
C2 C 0.5100(4) 0.5602(7) 0.3727(6) 0.080(2) Uani 1 1 d . . . . .
C4 C 0.5734(5) 0.7177(8) 0.3698(8) 0.113(4) Uani 1 1 d . . . . .
H4 H 0.578199 0.795034 0.364654 0.136 Uiso 1 1 calc R U . . .
C21 C 0.6076(4) -0.0242(8) 0.5489(6) 0.088(3) Uani 1 1 d . . . . .
H21 H 0.572729 0.008098 0.568908 0.105 Uiso 1 1 calc R U . . .
C16 C 0.7593(5) 0.2827(8) 0.2092(6) 0.098(3) Uani 1 1 d . . . . .
H16 H 0.741584 0.349993 0.192547 0.118 Uiso 1 1 calc R U . . .
C6 C 0.6163(4) 0.5364(7) 0.3845(6) 0.084(3) Uani 1 1 d . . . . .
H6 H 0.649486 0.491310 0.391237 0.101 Uiso 1 1 calc R U . . .
C9 C 0.4933(4) 0.3297(7) 0.3845(6) 0.092(3) Uani 1 1 d . . . . .
H9 H 0.486902 0.252777 0.388768 0.110 Uiso 1 1 calc R U . . .
Cl1 Cl 0.750000 0.500000 0.5354(3) 0.1059(11) Uani 1 2 d S T P . .
O1 O 0.7999(3) 0.4822(6) 0.5909(5) 0.140(3) Uani 1 1 d . . . . .
O2 O 0.7344(12) 0.388(3) 0.494(2) 0.123(5) Uani 0.5 1 d . . P A 1
Cl2 Cl 0.500000 0.0050(4) 0.250000 0.1175(13) Uani 1 2 d S TU P . .
O4 O 0.5298(6) -0.0822(10) 0.2030(11) 0.130(4) Uani 0.5 1 d . U P B 2
O6 O 0.5112(7) -0.0214(13) 0.3450(11) 0.137(3) Uani 0.5 1 d . U P B 1
O3 O 0.5330(6) 0.1064(12) 0.2403(12) 0.142(3) Uani 0.5 1 d . U P B 2
O5 O 0.4427(7) 0.0310(13) 0.2388(12) 0.146(3) Uani 0.5 1 d . U P B 1
O2A O 0.7531(13) 0.579(3) 0.470(2) 0.123(5) Uani 0.5 1 d . . P A 2

loop_
_atom_site_aniso_label
_atom_site_aniso_U_11
_atom_site_aniso_U_22
_atom_site_aniso_U_33
_atom_site_aniso_U_23
_atom_site_aniso_U_13
_atom_site_aniso_U_12
Fe1 0.0546(8) 0.0559(8) 0.0795(11) 0.000 0.000 0.0152(8)
N1 0.062(4) 0.056(4) 0.065(4) 0.006(4) 0.000(4) 0.004(3)
N4 0.074(5) 0.056(4) 0.088(5) 0.005(4) 0.001(4) -0.007(4)
N2 0.068(4) 0.086(5) 0.078(6) -0.015(4) 0.024(4) -0.002(4)
N5 0.072(4) 0.065(4) 0.066(5) 0.004(4) 0.007(4) 0.006(4)
N3 0.074(5) 0.061(4) 0.085(5) 0.004(4) -0.001(4) 0.004(4)
C14 0.048(5) 0.066(5) 0.065(6) -0.005(4) -0.001(4) 0.010(4)
C10 0.059(5) 0.104(7) 0.129(9) -0.018(7) -0.009(6) 0.011(5)
C19 0.101(8) 0.074(7) 0.109(9) 0.021(6) -0.005(7) -0.002(6)
C11 0.069(5) 0.068(6) 0.068(6) -0.016(5) -0.002(5) 0.009(4)
C17 0.096(8) 0.144(10) 0.092(8) -0.008(7) 0.034(7) -0.049(7)
C12 0.070(5) 0.067(5) 0.064(6) 0.008(4) -0.005(5) 0.010(4)
C5 0.102(7) 0.065(6) 0.122(9) 0.009(6) 0.000(7) -0.008(5)
C15 0.060(5) 0.075(6) 0.072(6) -0.004(5) 0.002(4) 0.006(4)
C18 0.087(7) 0.118(9) 0.104(9) -0.023(7) 0.031(7) -0.017(6)
C13 0.056(5) 0.069(6) 0.082(7) -0.008(5) 0.008(5) 0.003(4)
C1 0.090(6) 0.094(7) 0.104(7) -0.006(7) -0.012(7) 0.026(6)
C7 0.088(5) 0.051(5) 0.068(5) 0.001(5) -0.006(5) 0.009(4)
C3 0.127(9) 0.077(7) 0.105(9) 0.019(6) 0.012(8) 0.029(6)
C8 0.073(5) 0.068(5) 0.076(6) -0.017(5) 0.000(5) 0.003(4)
C20 0.111(8) 0.103(8) 0.111(9) 0.035(7) 0.001(7) -0.022(7)
C2 0.098(7) 0.076(6) 0.066(6) 0.007(5) -0.005(6) 0.017(5)
C4 0.140(10) 0.065(7) 0.135(10) 0.016(7) -0.009(9) 0.011(7)
C21 0.082(6) 0.113(8) 0.068(7) 0.013(6) 0.013(5) -0.009(6)
C16 0.109(8) 0.091(7) 0.095(7) 0.013(6) 0.014(7) -0.034(7)
C6 0.087(6) 0.079(7) 0.086(7) 0.000(5) -0.008(6) 0.005(4)
C9 0.077(6) 0.078(6) 0.121(9) -0.021(6) -0.001(6) 0.007(5)
Cl1 0.077(2) 0.120(3) 0.121(3) 0.000 0.000 0.022(3)
O1 0.081(4) 0.185(7) 0.155(7) 0.017(6) -0.023(4) 0.022(5)
O2 0.132(11) 0.099(16) 0.139(15) 0.020(8) -0.027(10) -0.006(11)
Cl2 0.113(3) 0.095(3) 0.145(4) 0.000 0.032(3) 0.000
O4 0.152(8) 0.081(7) 0.158(9) -0.014(7) 0.048(7) 0.015(7)
O6 0.138(6) 0.121(6) 0.152(7) 0.012(6) 0.024(6) 0.011(6)
O3 0.149(6) 0.110(6) 0.166(7) 0.002(6) 0.027(6) -0.001(6)
O5 0.142(6) 0.130(6) 0.167(7) 0.004(6) 0.016(7) 0.000(6)
O2A 0.132(11) 0.099(16) 0.139(15) 0.020(8) -0.027(10) -0.006(11)

loop_
_atom_type_symbol
_atom_type_description
_atom_type_scat_dispersion_real
_atom_type_scat_dispersion_imag
_atom_type_scat_source
C C 0.0033 0.0016 'International Tables Vol C Tables 4.2.6.8 and 6.1.1.4'
H H 0.0000 0.0000 'International Tables Vol C Tables 4.2.6.8 and 6.1.1.4'
Cl Cl 0.1484 0.1585 'International Tables Vol C Tables 4.2.6.8 and 6.1.1.4'
Fe Fe 0.3463 0.8444 'International Tables Vol C Tables 4.2.6.8 and 6.1.1.4'
N N 0.0061 0.0033 'International Tables Vol C Tables 4.2.6.8 and 6.1.1.4'
O O 0.0106 0.0060 'International Tables Vol C Tables 4.2.6.8 and 6.1.1.4'

loop_
_geom_angle_atom_site_label_1
_geom_angle_atom_site_label_2
_geom_angle_atom_site_label_3
_geom_angle
_geom_angle_site_symmetry_1
_geom_angle_site_symmetry_3
_geom_angle_publ_flag
N1 Fe1 N1 176.6(4) . 2_655 ?
N1 Fe1 N2 107.4(3) 2_655 . ?
N1 Fe1 N2 75.0(3) 2_655 2_655 ?
N1 Fe1 N2 75.0(3) . . ?
N1 Fe1 N2 107.4(3) . 2_655 ?
N1 Fe1 N3 75.0(3) . . ?
N1 Fe1 N3 75.0(3) 2_655 2_655 ?
N1 Fe1 N3 102.6(2) 2_655 . ?
N1 Fe1 N3 102.6(2) . 2_655 ?
N2 Fe1 N2 94.1(3) 2_655 . ?
N3 Fe1 N2 94.6(2) . 2_655 ?
N3 Fe1 N2 150.0(3) 2_655 2_655 ?
N3 Fe1 N2 150.0(3) . . ?
N3 Fe1 N2 94.6(2) 2_655 . ?
N3 Fe1 N3 92.1(4) . 2_655 ?
C14 N1 Fe1 120.5(5) . . ?
C13 N1 Fe1 121.9(5) . . ?
C13 N1 C14 117.7(6) . . ?
N2 N4 C13 117.9(7) . . ?
C16 N4 N2 109.2(7) . . ?
C16 N4 C13 132.9(8) . . ?
N4 N2 Fe1 113.6(5) . . ?
C18 N2 Fe1 140.3(7) . . ?
C18 N2 N4 106.0(8) . . ?
N3 N5 C14 117.8(6) . . ?
C21 N5 N3 110.5(7) . . ?
C21 N5 C14 131.6(7) . . ?
N5 N3 Fe1 114.4(5) . . ?
C19 N3 Fe1 140.2(7) . . ?
C19 N3 N5 105.3(7) . . ?
N1 C14 N5 112.4(6) . . ?
N1 C14 C15 122.6(7) . . ?
C15 C14 N5 124.9(8) . . ?
C1 C10 H10 119.7 . . ?
C1 C10 C9 120.5(8) . . ?
C9 C10 H10 119.7 . . ?
N3 C19 H19 124.5 . . ?
N3 C19 C20 111.1(9) . . ?
C20 C19 H19 124.5 . . ?
C12 C11 C8 120.0(8) . . ?
C15 C11 C12 119.3(7) . . ?
C15 C11 C8 120.5(8) . . ?
C18 C17 H17 127.3 . . ?
C16 C17 H17 127.3 . . ?
C16 C17 C18 105.4(9) . . ?
C11 C12 H12 121.9 . . ?
C13 C12 C11 116.2(7) . . ?
C13 C12 H12 121.9 . . ?
C4 C5 H5 120.2 . . ?
C6 C5 H5 120.2 . . ?
C6 C5 C4 119.6(9) . . ?
C14 C15 C11 119.1(8) . . ?
C14 C15 H15 120.4 . . ?
C11 C15 H15 120.4 . . ?
N2 C18 C17 110.4(9) . . ?
N2 C18 H18 124.8 . . ?
C17 C18 H18 124.8 . . ?
N1 C13 N4 111.6(7) . . ?
N1 C13 C12 125.0(8) . . ?
C12 C13 N4 123.4(8) . . ?
C10 C1 H1 119.6 . . ?
C10 C1 C2 120.9(8) . . ?
C2 C1 H1 119.6 . . ?
C8 C7 C2 119.5(8) . . ?
C8 C7 C6 124.0(7) . . ?
C6 C7 C2 116.4(7) . . ?
C2 C3 H3 119.3 . . ?
C4 C3 H3 119.3 . . ?
C4 C3 C2 121.5(10) . . ?
C7 C8 C11 122.6(7) . . ?
C9 C8 C11 118.3(7) . . ?
C9 C8 C7 119.1(7) . . ?
C19 C20 H20 126.9 . . ?
C21 C20 C19 106.1(9) . . ?
C21 C20 H20 126.9 . . ?
C1 C2 C7 118.0(8) . . ?
C3 C2 C1 122.3(9) . . ?
C3 C2 C7 119.7(9) . . ?
C5 C4 H4 119.2 . . ?
C3 C4 C5 121.5(9) . . ?
C3 C4 H4 119.2 . . ?
N5 C21 C20 106.9(8) . . ?
N5 C21 H21 126.5 . . ?
C20 C21 H21 126.5 . . ?
N4 C16 C17 108.9(9) . . ?
N4 C16 H16 125.5 . . ?
C17 C16 H16 125.5 . . ?
C5 C6 C7 121.1(8) . . ?
C5 C6 H6 119.4 . . ?
C7 C6 H6 119.4 . . ?
C10 C9 H9 119.1 . . ?
C8 C9 C10 121.9(8) . . ?
C8 C9 H9 119.1 . . ?
O1 Cl1 O1 108.6(6) . 2_665 ?
O1 Cl1 O2 107.2(10) 2_665 2_665 ?
O1 Cl1 O2 100.6(10) 2_665 . ?
O1 Cl1 O2 100.6(10) . 2_665 ?
O1 Cl1 O2 107.2(10) . . ?
O2 Cl1 O2 131.4(17) 2_665 . ?
O2A Cl1 O1 110.9(12) 2_665 . ?
O2A Cl1 O1 118.7(11) . . ?
O2A Cl1 O2A 88.4(15) 2_665 . ?
O4 Cl2 O3 156.3(10) 3_655 . ?
O4 Cl2 O3 108.5(7) . . ?
O6 Cl2 O6 155.4(13) . 3_655 ?
O3 Cl2 O3 64.5(11) 3_655 . ?
O5 Cl2 O4 124.3(10) 3_655 3_655 ?
O5 Cl2 O4 76.7(8) . 3_655 ?
O5 Cl2 O6 109.5(9) . . ?
O5 Cl2 O6 76.3(9) 3_655 . ?
O5 Cl2 O6 76.3(9) . 3_655 ?
O5 Cl2 O6 109.5(9) 3_655 3_655 ?
O5 Cl2 O3 46.6(7) . 3_655 ?
O5 Cl2 O3 107.4(11) 3_655 3_655 ?
O5 Cl2 O5 153.5(15) . 3_655 ?
Cl2 O6 O5 48.5(8) . 3_655 ?
Cl2 O3 O3 57.7(6) . 3_655 ?
Cl2 O5 O6 55.2(8) . 3_655 ?

loop_
_geom_bond_atom_site_label_1
_geom_bond_atom_site_label_2
_geom_bond_distance
_geom_bond_site_symmetry_2
_geom_bond_publ_flag
Fe1 N1 2.053(5) . ?
Fe1 N1 2.053(5) 2_655 ?
Fe1 N2 2.109(7) 2_655 ?
Fe1 N2 2.109(7) . ?
Fe1 N3 2.107(7) 2_655 ?
Fe1 N3 2.107(7) . ?
N1 C14 1.336(8) . ?
N1 C13 1.318(9) . ?
N4 N2 1.385(8) . ?
N4 C13 1.402(9) . ?
N4 C16 1.338(9) . ?
N2 C18 1.317(10) . ?
N5 N3 1.365(7) . ?
N5 C14 1.385(9) . ?
N5 C21 1.348(9) . ?
N3 C19 1.312(10) . ?
C14 C15 1.367(9) . ?
C10 H10 0.9300 . ?
C10 C1 1.336(11) . ?
C10 C9 1.397(10) . ?
C19 H19 0.9300 . ?
C19 C20 1.381(11) . ?
C11 C12 1.403(10) . ?
C11 C15 1.379(10) . ?
C11 C8 1.511(9) . ?
C17 H17 0.9300 . ?
C17 C18 1.401(13) . ?
C17 C16 1.350(11) . ?
C12 H12 0.9300 . ?
C12 C13 1.379(9) . ?
C5 H5 0.9300 . ?
C5 C4 1.389(11) . ?
C5 C6 1.363(10) . ?
C15 H15 0.9300 . ?
C18 H18 0.9300 . ?
C1 H1 0.9300 . ?
C1 C2 1.422(11) . ?
C7 C8 1.402(10) . ?
C7 C2 1.436(10) . ?
C7 C6 1.430(10) . ?
C3 H3 0.9300 . ?
C3 C2 1.381(11) . ?
C3 C4 1.329(12) . ?
C8 C9 1.365(9) . ?
C20 H20 0.9300 . ?
C20 C21 1.352(11) . ?
C4 H4 0.9300 . ?
C21 H21 0.9300 . ?
C16 H16 0.9300 . ?
C6 H6 0.9300 . ?
C9 H9 0.9300 . ?
Cl1 O1 1.419(6) . ?
Cl1 O1 1.419(6) 2_665 ?
Cl1 O2 1.51(5) 2_665 ?
Cl1 O2 1.51(5) . ?
Cl1 O2A 1.36(4) 2_665 ?
Cl1 O2A 1.36(4) . ?
Cl2 O4 1.424(12) 3_655 ?
Cl2 O4 1.424(12) . ?
Cl2 O6 1.476(17) 3_655 ?
Cl2 O6 1.476(17) . ?
Cl2 O3 1.427(14) . ?
Cl2 O3 1.427(14) 3_655 ?
Cl2 O5 1.347(16) . ?
Cl2 O5 1.347(16) 3_655 ?
O6 O5 1.75(2) 3_655 ?
O3 O3 1.52(3) 3_655 ?

loop_
_geom_torsion_atom_site_label_1
_geom_torsion_atom_site_label_2
_geom_torsion_atom_site_label_3
_geom_torsion_atom_site_label_4
_geom_torsion
_geom_torsion_site_symmetry_1
_geom_torsion_site_symmetry_2
_geom_torsion_site_symmetry_3
_geom_torsion_site_symmetry_4
_geom_torsion_publ_flag
Fe1 N1 C14 N5 -0.3(8) . . . . ?
Fe1 N1 C14 C15 179.3(5) . . . . ?
Fe1 N1 C13 N4 -1.2(9) . . . . ?
Fe1 N1 C13 C12 179.2(6) . . . . ?
Fe1 N2 C18 C17 -177.3(7) . . . . ?
Fe1 N3 C19 C20 176.3(7) . . . . ?
N1 C14 C15 C11 1.6(12) . . . . ?
N4 N2 C18 C17 -0.4(10) . . . . ?
N2 N4 C13 N1 1.6(10) . . . . ?
N2 N4 C13 C12 -178.8(7) . . . . ?
N2 N4 C16 C17 -0.3(10) . . . . ?
N5 N3 C19 C20 -0.1(10) . . . . ?
N5 C14 C15 C11 -178.9(7) . . . . ?
N3 N5 C14 N1 0.1(9) . . . . ?
N3 N5 C14 C15 -179.5(7) . . . . ?
N3 N5 C21 C20 1.6(10) . . . . ?
N3 C19 C20 C21 1.1(12) . . . . ?
C14 N1 C13 N4 179.2(6) . . . . ?
C14 N1 C13 C12 -0.3(12) . . . . ?
C14 N5 N3 Fe1 0.1(8) . . . . ?
C14 N5 N3 C19 177.6(7) . . . . ?
C14 N5 C21 C20 -176.6(8) . . . . ?
C10 C1 C2 C7 1.0(14) . . . . ?
C10 C1 C2 C3 -179.4(10) . . . . ?
C19 C20 C21 N5 -1.6(11) . . . . ?
C11 C12 C13 N1 1.2(12) . . . . ?
C11 C12 C13 N4 -178.3(7) . . . . ?
C11 C8 C9 C10 -177.5(9) . . . . ?
C12 C11 C15 C14 -0.6(11) . . . . ?
C12 C11 C8 C7 -46.0(12) . . . . ?
C12 C11 C8 C9 133.1(9) . . . . ?
C15 C11 C12 C13 -0.7(11) . . . . ?
C15 C11 C8 C7 138.7(8) . . . . ?
C15 C11 C8 C9 -42.2(12) . . . . ?
C18 C17 C16 N4 0.1(11) . . . . ?
C13 N1 C14 N5 179.3(6) . . . . ?
C13 N1 C14 C15 -1.1(11) . . . . ?
C13 N4 N2 Fe1 -1.3(8) . . . . ?
C13 N4 N2 C18 -179.1(7) . . . . ?
C13 N4 C16 C17 179.1(8) . . . . ?
C1 C10 C9 C8 0.5(16) . . . . ?
C7 C8 C9 C10 1.6(14) . . . . ?
C8 C11 C12 C13 -176.0(7) . . . . ?
C8 C11 C15 C14 174.7(7) . . . . ?
C8 C7 C2 C1 1.1(13) . . . . ?
C8 C7 C2 C3 -178.6(8) . . . . ?
C8 C7 C6 C5 -179.3(8) . . . . ?
C2 C7 C8 C11 176.7(8) . . . . ?
C2 C7 C8 C9 -2.3(13) . . . . ?
C2 C7 C6 C5 -3.3(13) . . . . ?
C2 C3 C4 C5 -0.9(19) . . . . ?
C4 C5 C6 C7 -0.7(15) . . . . ?
C4 C3 C2 C1 177.0(11) . . . . ?
C4 C3 C2 C7 -3.3(16) . . . . ?
C21 N5 N3 Fe1 -178.4(5) . . . . ?
C21 N5 N3 C19 -1.0(9) . . . . ?
C21 N5 C14 N1 178.3(7) . . . . ?
C21 N5 C14 C15 -1.3(13) . . . . ?
C16 N4 N2 Fe1 178.3(5) . . . . ?
C16 N4 N2 C18 0.5(9) . . . . ?
C16 N4 C13 N1 -177.8(8) . . . . ?
C16 N4 C13 C12 1.7(13) . . . . ?
C16 C17 C18 N2 0.2(12) . . . . ?
C6 C5 C4 C3 2.9(18) . . . . ?
C6 C7 C8 C11 -7.4(14) . . . . ?
C6 C7 C8 C9 173.6(8) . . . . ?
C6 C7 C2 C1 -175.1(8) . . . . ?
C6 C7 C2 C3 5.2(13) . . . . ?
C9 C10 C1 C2 -1.8(16) . . . . ?
O4 Cl2 O3 O3 -78(3) 3_655 . . 3_655 ?
O4 Cl2 O3 O3 155.5(12) . . . 3_655 ?
O6 Cl2 O6 O5 107.1(8) 3_655 . . 3_655 ?
O6 Cl2 O5 O6 -155.0(13) . . . 3_655 ?
O5 Cl2 O6 O5 -153.0(15) . . . 3_655 ?
O5 Cl2 O5 O6 106.4(7) 3_655 . . 3_655 ?
